data_1546954
loop_
_publ_author_name
'Gobu, Fekadu-Roge'
'Chen, Jian-Jun'
'Zeng, Jun'
'Wei, Wen-Jun'
'Wang, Wei-Feng'
'Lin, Chang-Jun'
'Gao, Kun'

_publ_section_title
;
 Isolation, Structure Elucidition, and Immunosuppressive Activity of
 Diterpenoids from Ligularia fischeri.
;
_journal_issue 8
_journal_name_full 'Journal of natural products'
_journal_page_first 2263
_journal_page_last 2268
_journal_paper_doi 10.1021/acs.jnatprod.7b00198
_journal_volume 80
_journal_year 2017
_chemical_absolute_configuration ad
_chemical_formula_moiety 'C18 H30 O2, C H4 O'
_chemical_formula_sum 'C19 H34 O3'
_chemical_formula_weight 310.46
_space_group_crystal_system monoclinic
_space_group_IT_number 4
_space_group_name_Hall 'P 2yb'
_space_group_name_H-M_alt 'P 1 21 1'
_symmetry_space_group_name_Hall 'P 2yb'
_symmetry_space_group_name_H-M 'P 1 21 1'
_atom_sites_solution_hydrogens mixed
_atom_sites_solution_primary direct
_audit_creation_date 2017-03-07
_audit_creation_method
;
Olex2 1.2
(compiled 2017.03.02 svn.r3394 for OlexSys, GUI svn.r5324)
;
_cell_angle_alpha 90
_cell_angle_beta 92.726(6)
_cell_angle_gamma 90
_cell_formula_units_Z 6
_cell_length_a 10.4703(8)
_cell_length_b 8.0849(10)
_cell_length_c 33.511(2)
_cell_measurement_reflns_used 2009
_cell_measurement_temperature 273.77(10)
_cell_measurement_theta_max 64.2760
_cell_measurement_theta_min 4.2130
_cell_volume 2833.5(4)
_computing_cell_refinement
;
CrysAlisPro, Agilent Technologies,
Version 1.171.37.35 (release 13-08-2014 CrysAlis171 .NET)
(compiled Aug 13 2014,18:06:01)
;
_computing_data_collection
;
CrysAlisPro, Agilent Technologies,
Version 1.171.37.35 (release 13-08-2014 CrysAlis171 .NET)
(compiled Aug 13 2014,18:06:01)
;
_computing_data_reduction
;
CrysAlisPro, Agilent Technologies,
Version 1.171.37.35 (release 13-08-2014 CrysAlis171 .NET)
(compiled Aug 13 2014,18:06:01)
;
_computing_molecular_graphics 'Olex2 (Dolomanov et al., 2009)'
_computing_publication_material 'Olex2 (Dolomanov et al., 2009)'
_computing_structure_refinement 'ShelXL (Sheldrick, 2015)'
_computing_structure_solution 'ShelXS (Sheldrick, 2008)'
_diffrn_ambient_environment air
_diffrn_ambient_temperature 273.77(10)
_diffrn_detector 'CCD plate'
_diffrn_detector_area_resol_mean 16.0733
_diffrn_detector_type Eos
_diffrn_measured_fraction_theta_full 0.976
_diffrn_measured_fraction_theta_max 0.966
_diffrn_measurement_details
;
#__ type_ start__ end____ width___ exp.time_
  1 omega   75.00  124.00   1.0000    2.0000
omega____ theta____ kappa____ phi______ frames
    -      108.0000  -63.0000   60.0000 49

#__ type_ start__ end____ width___ exp.time_
  2 omega   75.00  100.00   1.0000    2.0000
omega____ theta____ kappa____ phi______ frames
    -      108.0000   25.0000  -60.0000 25

#__ type_ start__ end____ width___ exp.time_
  3 omega   82.00  178.00   1.0000    2.0000
omega____ theta____ kappa____ phi______ frames
    -      108.0000   38.0000  -60.0000 96

#__ type_ start__ end____ width___ exp.time_
  4 omega  145.00  176.00   1.0000    2.0000
omega____ theta____ kappa____ phi______ frames
    -      108.0000   63.0000  -90.0000 31

#__ type_ start__ end____ width___ exp.time_
  5 omega  119.00  178.00   1.0000    2.0000
omega____ theta____ kappa____ phi______ frames
    -      108.0000   77.0000 -150.0000 59

#__ type_ start__ end____ width___ exp.time_
  6 omega  118.00  178.00   1.0000    2.0000
omega____ theta____ kappa____ phi______ frames
    -      108.0000   77.0000 -120.0000 60

#__ type_ start__ end____ width___ exp.time_
  7 omega  116.00  178.00   1.0000    2.0000
omega____ theta____ kappa____ phi______ frames
    -      108.0000   77.0000 -180.0000 62

#__ type_ start__ end____ width___ exp.time_
  8 omega   97.00  122.00   1.0000    1.0000
omega____ theta____ kappa____ phi______ frames
    -       54.0000   57.0000  -60.0000 25

#__ type_ start__ end____ width___ exp.time_
  9 omega   87.00  116.00   1.0000    1.0000
omega____ theta____ kappa____ phi______ frames
    -       54.0000   77.0000 -120.0000 29

#__ type_ start__ end____ width___ exp.time_
 10 omega   79.00  120.00   1.0000    1.0000
omega____ theta____ kappa____ phi______ frames
    -       54.0000   77.0000  -90.0000 41

#__ type_ start__ end____ width___ exp.time_
 11 omega   72.00  123.00   1.0000    1.0000
omega____ theta____ kappa____ phi______ frames
    -       54.0000   57.0000    0.0000 51

#__ type_ start__ end____ width___ exp.time_
 12 omega   85.00  111.00   1.0000    2.0000
omega____ theta____ kappa____ phi______ frames
    -      108.0000   48.0000 -101.3600 26

#__ type_ start__ end____ width___ exp.time_
 13 omega   92.00  118.00   1.0000    2.0000
omega____ theta____ kappa____ phi______ frames
    -      108.0000   50.0000  -90.0000 26

#__ type_ start__ end____ width___ exp.time_
 14 omega   89.00  116.00   1.0000    2.0000
omega____ theta____ kappa____ phi______ frames
    -      108.0000   50.0000 -150.0000 27

#__ type_ start__ end____ width___ exp.time_
 15 omega   92.00  119.00   1.0000    2.0000
omega____ theta____ kappa____ phi______ frames
    -      108.0000   50.0000 -180.0000 27

#__ type_ start__ end____ width___ exp.time_
 16 omega   86.00  113.00   1.0000    2.0000
omega____ theta____ kappa____ phi______ frames
    -      108.0000   63.0000 -150.0000 27

#__ type_ start__ end____ width___ exp.time_
 17 omega   86.00  112.00   1.0000    2.0000
omega____ theta____ kappa____ phi______ frames
    -      108.0000   63.0000 -180.0000 26

#__ type_ start__ end____ width___ exp.time_
 18 omega   85.00  111.00   1.0000    2.0000
omega____ theta____ kappa____ phi______ frames
    -      108.0000   66.0000 -162.4204 26

#__ type_ start__ end____ width___ exp.time_
 19 omega   89.00  116.00   1.0000    2.0000
omega____ theta____ kappa____ phi______ frames
    -      108.0000   38.0000 -150.0000 27

#__ type_ start__ end____ width___ exp.time_
 20 omega   86.00  113.00   1.0000    2.0000
omega____ theta____ kappa____ phi______ frames
    -      108.0000   63.0000  -90.0000 27

#__ type_ start__ end____ width___ exp.time_
 21 omega   86.00  112.00   1.0000    2.0000
omega____ theta____ kappa____ phi______ frames
    -      108.0000   63.0000 -120.0000 26

#__ type_ start__ end____ width___ exp.time_
 22 omega   86.00  115.00   1.0000    2.0000
omega____ theta____ kappa____ phi______ frames
    -      108.0000   44.0000 -111.1461 29

#__ type_ start__ end____ width___ exp.time_
 23 omega   83.00  108.00   1.0000    2.0000
omega____ theta____ kappa____ phi______ frames
    -      108.0000   38.0000 -120.0000 25

#__ type_ start__ end____ width___ exp.time_
 24 omega   82.00  108.00   1.0000    2.0000
omega____ theta____ kappa____ phi______ frames
    -      108.0000   38.0000  -90.0000 26

#__ type_ start__ end____ width___ exp.time_
 25 omega   78.00  104.00   1.0000    2.0000
omega____ theta____ kappa____ phi______ frames
    -      108.0000   77.0000 -150.0000 26

#__ type_ start__ end____ width___ exp.time_
 26 omega   78.00  105.00   1.0000    2.0000
omega____ theta____ kappa____ phi______ frames
    -      108.0000   77.0000 -120.0000 27

#__ type_ start__ end____ width___ exp.time_
 27 omega   83.00  110.00   1.0000    2.0000
omega____ theta____ kappa____ phi______ frames
    -      108.0000   38.0000 -180.0000 27

#__ type_ start__ end____ width___ exp.time_
 28 omega   78.00  104.00   1.0000    2.0000
omega____ theta____ kappa____ phi______ frames
    -      108.0000   77.0000 -180.0000 26

#__ type_ start__ end____ width___ exp.time_
 29 omega   50.00   77.00   1.0000    1.0000
omega____ theta____ kappa____ phi______ frames
    -       54.0000   57.0000  -60.0000 27

#__ type_ start__ end____ width___ exp.time_
 30 omega   35.00   68.00   1.0000    1.0000
omega____ theta____ kappa____ phi______ frames
    -        0.0000   38.0000  -30.0000 33

#__ type_ start__ end____ width___ exp.time_
 31 omega   82.00  108.00   1.0000    2.0000
omega____ theta____ kappa____ phi______ frames
    -      108.0000   38.0000  150.0000 26

#__ type_ start__ end____ width___ exp.time_
 32 omega   87.00  113.00   1.0000    2.0000
omega____ theta____ kappa____ phi______ frames
    -      108.0000   63.0000  150.0000 26

#__ type_ start__ end____ width___ exp.time_
 33 omega  127.00  178.00   1.0000    2.0000
omega____ theta____ kappa____ phi______ frames
    -      108.0000   77.0000  150.0000 51

#__ type_ start__ end____ width___ exp.time_
 34 omega  127.00  177.00   1.0000    2.0000
omega____ theta____ kappa____ phi______ frames
    -      108.0000   75.0000  133.7798 50

#__ type_ start__ end____ width___ exp.time_
 35 omega  117.00  175.00   1.0000    2.0000
omega____ theta____ kappa____ phi______ frames
    -      108.0000   77.0000  120.0000 58

#__ type_ start__ end____ width___ exp.time_
 36 omega   90.00  117.00   1.0000    2.0000
omega____ theta____ kappa____ phi______ frames
    -      108.0000   63.0000  120.0000 27

#__ type_ start__ end____ width___ exp.time_
 37 omega   79.00  105.00   1.0000    2.0000
omega____ theta____ kappa____ phi______ frames
    -      108.0000   75.0000  133.7798 26

#__ type_ start__ end____ width___ exp.time_
 38 omega   78.00  104.00   1.0000    2.0000
omega____ theta____ kappa____ phi______ frames
    -      108.0000   77.0000  150.0000 26

#__ type_ start__ end____ width___ exp.time_
 39 omega   78.00  104.00   1.0000    2.0000
omega____ theta____ kappa____ phi______ frames
    -      108.0000   77.0000  120.0000 26

#__ type_ start__ end____ width___ exp.time_
 40 omega   25.00   50.00   1.0000    1.0000
omega____ theta____ kappa____ phi______ frames
    -       54.0000   77.0000  150.0000 25

#__ type_ start__ end____ width___ exp.time_
 41 omega  -20.00   54.00   1.0000    1.0000
omega____ theta____ kappa____ phi______ frames
    -        0.0000   57.0000   60.0000 74

#__ type_ start__ end____ width___ exp.time_
 42 omega  -24.00   29.00   1.0000    1.0000
omega____ theta____ kappa____ phi______ frames
    -        0.0000   38.0000  -30.0000 53

#__ type_ start__ end____ width___ exp.time_
 43 omega   25.00   57.00   1.0000    1.0000
omega____ theta____ kappa____ phi______ frames
    -       54.0000   77.0000 -120.0000 32

#__ type_ start__ end____ width___ exp.time_
 44 omega   29.00   56.00   1.0000    1.0000
omega____ theta____ kappa____ phi______ frames
    -       54.0000   77.0000 -180.0000 27

#__ type_ start__ end____ width___ exp.time_
 45 omega   33.00   95.00   1.0000    1.0000
omega____ theta____ kappa____ phi______ frames
    -       54.0000   57.0000 -180.0000 62

#__ type_ start__ end____ width___ exp.time_
 46 omega   27.00  119.00   1.0000    1.0000
omega____ theta____ kappa____ phi______ frames
    -       54.0000   77.0000 -150.0000 92

#__ type_ start__ end____ width___ exp.time_
 47 omega   40.00   93.00   1.0000    2.0000
omega____ theta____ kappa____ phi______ frames
    -      108.0000  -50.0000 -180.0000 53

#__ type_ start__ end____ width___ exp.time_
 48 omega   57.00   82.00   1.0000    2.0000
omega____ theta____ kappa____ phi______ frames
    -      108.0000 -111.0000 -120.0000 25
;
_diffrn_measurement_device 'four-circle diffractometer'
_diffrn_measurement_device_type 'SuperNova, Dual, Cu at zero, Eos'
_diffrn_measurement_method '\w scans'
_diffrn_orient_matrix_UB_11 0.0932407000
_diffrn_orient_matrix_UB_12 -0.0456592000
_diffrn_orient_matrix_UB_13 0.0352433000
_diffrn_orient_matrix_UB_21 0.1085016000
_diffrn_orient_matrix_UB_22 -0.0202458000
_diffrn_orient_matrix_UB_23 -0.0290797000
_diffrn_orient_matrix_UB_31 0.0350358000
_diffrn_orient_matrix_UB_32 0.1839068000
_diffrn_orient_matrix_UB_33 0.0055240000
_diffrn_radiation_monochromator mirror
_diffrn_radiation_probe x-ray
_diffrn_radiation_type CuK\a
_diffrn_radiation_wavelength 1.54184
_diffrn_reflns_av_R_equivalents 0.0332
_diffrn_reflns_av_unetI/netI 0.0441
_diffrn_reflns_Laue_measured_fraction_full 0.976
_diffrn_reflns_Laue_measured_fraction_max 0.966
_diffrn_reflns_limit_h_max 12
_diffrn_reflns_limit_h_min -10
_diffrn_reflns_limit_k_max 9
_diffrn_reflns_limit_k_min -8
_diffrn_reflns_limit_l_max 40
_diffrn_reflns_limit_l_min -40
_diffrn_reflns_number 21927
_diffrn_reflns_point_group_measured_fraction_full 0.851
_diffrn_reflns_point_group_measured_fraction_max 0.837
_diffrn_reflns_theta_full 67.684
_diffrn_reflns_theta_max 69.913
_diffrn_reflns_theta_min 3.962
_diffrn_source 'sealed X-ray tube'
_diffrn_source_type 'SuperNova (Cu) X-ray Source'
_exptl_absorpt_coefficient_mu 0.560
_exptl_absorpt_correction_T_max 1.00000
_exptl_absorpt_correction_T_min 0.84191
_exptl_absorpt_correction_type multi-scan
_exptl_absorpt_process_details
;
CrysAlisPro, Agilent Technologies,
Version 1.171.37.35 (release 13-08-2014 CrysAlis171 .NET)
(compiled Aug 13 2014,18:06:01)
Empirical absorption correction using spherical harmonics,
 implemented in SCALE3 ABSPACK scaling algorithm.
;
_exptl_crystal_colour 'clear light colourless'
_exptl_crystal_colour_lustre clear
_exptl_crystal_colour_modifier light
_exptl_crystal_colour_primary colourless
_exptl_crystal_density_diffrn 1.092
_exptl_crystal_description block
_exptl_crystal_F_000 1032
_exptl_crystal_size_max 0.18
_exptl_crystal_size_mid 0.16
_exptl_crystal_size_min 0.14
_refine_diff_density_max 0.118
_refine_diff_density_min -0.119
_refine_diff_density_rms 0.024
_refine_ls_abs_structure_details
;
 Flack x determined using 761 quotients [(I+)-(I-)]/[(I+)+(I-)]
 (Parsons, Flack and Wagner, Acta Cryst. B69 (2013) 249-259).
;
_refine_ls_abs_structure_Flack -0.27(15)
_refine_ls_extinction_method none
_refine_ls_goodness_of_fit_ref 0.906
_refine_ls_hydrogen_treatment mixed
_refine_ls_matrix_type full
_refine_ls_number_parameters 625
_refine_ls_number_reflns 8985
_refine_ls_number_restraints 1
_refine_ls_restrained_S_all 0.906
_refine_ls_R_factor_all 0.1313
_refine_ls_R_factor_gt 0.0454
_refine_ls_shift/su_max 0.003
_refine_ls_shift/su_mean 0.001
_refine_ls_structure_factor_coef Fsqd
_refine_ls_weighting_details 'w=1/[\s^2^(Fo^2^)+(0.0645P)^2^] where P=(Fo^2^+2Fc^2^)/3'
_refine_ls_weighting_scheme calc
_refine_ls_wR_factor_gt 0.1200
_refine_ls_wR_factor_ref 0.1809
_reflns_Friedel_coverage 0.611
_reflns_Friedel_fraction_full 0.704
_reflns_Friedel_fraction_max 0.688
_reflns_number_gt 2720
_reflns_number_total 8985
_reflns_threshold_expression 'I > 2\s(I)'
_cod_data_source_file np7b00198_si_003.cif
_cod_data_source_block flf15b_4
_cod_depositor_comments
;
The following automatic conversions were performed:

'_chemical_absolute_configuration' value 'AD' changed to 'ad'
according to
/home/data/users/saulius/crontab/automatic-downloads/current/ACS/lib/dictionaries/cif_core.dic
dictionary named 'cif_core.dic' version 2.4.2 from 2011-04-26.

Automatic conversion script
Id: cif_fix_values 4973 2017-02-22 13:04:09Z antanas 
;
_cod_database_code 1546954
_shelx_shelxl_version_number 2014/7
_shelx_space_group_comment
;
The symmetry employed for this shelxl refinement is uniquely defined
by the following loop, which should always be used as a source of
symmetry information in preference to the above space-group names.
They are only intended as comments.
;
_reflns_odcompleteness_completeness 97.62
_reflns_odcompleteness_iscentric 1
_reflns_odcompleteness_theta 66.97
_olex2_refinement_description
;
1. Fixed Uiso
 At 1.2 times of:
  All C(H) groups, All C(H,H) groups
 At 1.5 times of:
  All C(H,H,H) groups, All O(H) groups
2.a Ternary CH refined with riding coordinates:
 C21(H21), C26(H26), C28(H28), C3(H3A), C8(H8), C10(H10), C39(H39), C44(H44),
 C46(H46)
2.b Secondary CH2 refined with riding coordinates:
 C0AA(H0AA,H0AB), C1AA(H1AA,H1AB), C24(H24A,H24B), C25(H25A,H25B), C29(H29A,
 H29B), C30(H30A,H30B), C32(H32A,H32B), C1(H1A,H1B), C2(H2A,H2B), C6(H6A,H6B),
 C7(H7A,H7B), C11(H11A,H11B), C12(H12A,H12B), C14(H14A,H14B), C37(H37A,H37B),
 C38(H38A,H38B), C42(H42A,H42B), C43(H43A,H43B), C47(H47A,H47B), C48(H48A,H48B),
  C50(H50A,H50B)
2.c X=CH2 refined with riding coordinates:
 C34(H34A,H34B), C18(H18A,H18B), C52(H52A,H52B)
2.d Idealised Me refined as rotating group:
 C33(H33A,H33B,H33C), C35(H35A,H35B,H35C), C36(H36A,H36B,H36C), C17(H17A,H17B,
 H17C), C19(H19A,H19B,H19C), C20(H20A,H20B,H20C), C51(H51A,H51B,H51C), C53(H53A,
 H53B,H53C), C54(H54A,H54B,H54C), C55(H55A,H55B,H55C), C56(H56A,H56B,H56C),
 C57(H57A,H57B,H57C)
2.e Idealised tetrahedral OH refined as rotating group:
 O2(H2), O3(H3), O4(H4), O5(H5), O7(H7), O8(H8A)
;
_olex2_submission_special_instructions 'No special instructions were received'

loop_
_space_group_symop_operation_xyz
'x, y, z'
'-x, y+1/2, -z'

loop_
_atom_site_label
_atom_site_type_symbol
_atom_site_fract_x
_atom_site_fract_y
_atom_site_fract_z
_atom_site_U_iso_or_equiv
_atom_site_adp_type
_atom_site_occupancy
_atom_site_site_symmetry_order
_atom_site_calc_flag
_atom_site_refinement_flags_posn
O1 O 0.7870(5) 0.2487(8) 1.12305(16) 0.0770(17) Uani 1 1 d .
H1 H 0.777(6) 0.336(9) 1.142(2) 0.07(2) Uiso 1 1 d .
O2 O 0.7992(5) 0.4758(8) 0.85009(15) 0.0822(18) Uani 1 1 d .
H2 H 0.8706 0.5142 0.8552 0.123 Uiso 1 1 calc GR
C0AA C 0.7799(6) 0.1701(10) 1.0358(2) 0.067(2) Uani 1 1 d .
H0AA H 0.8639 0.1940 1.0479 0.081 Uiso 1 1 calc R
H0AB H 0.7897 0.0852 1.0157 0.081 Uiso 1 1 calc R
C1AA C 0.6933(7) 0.1061(10) 1.0676(2) 0.078(2) Uani 1 1 d .
H1AA H 0.6118 0.0731 1.0551 0.093 Uiso 1 1 calc R
H1AB H 0.7320 0.0093 1.0803 0.093 Uiso 1 1 calc R
C21 C 0.6712(7) 0.2355(11) 1.0989(2) 0.075(2) Uani 1 1 d .
H21 H 0.6033 0.1967 1.1157 0.090 Uiso 1 1 calc R
C22 C 0.6304(7) 0.4006(12) 1.0805(2) 0.073(2) Uani 1 1 d .
C23 C 0.7114(7) 0.4666(10) 1.0474(2) 0.066(2) Uani 1 1 d .
C24 C 0.6438(8) 0.6155(10) 1.0257(2) 0.082(3) Uani 1 1 d .
H24A H 0.5558 0.5857 1.0187 0.098 Uiso 1 1 calc R
H24B H 0.6426 0.7088 1.0439 0.098 Uiso 1 1 calc R
C25 C 0.7097(8) 0.6683(11) 0.9876(2) 0.086(3) Uani 1 1 d .
H25A H 0.6634 0.7599 0.9750 0.104 Uiso 1 1 calc R
H25B H 0.7962 0.7049 0.9945 0.104 Uiso 1 1 calc R
C26 C 0.7132(7) 0.5223(10) 0.9584(2) 0.066(2) Uani 1 1 d .
H26 H 0.6245 0.4848 0.9543 0.079 Uiso 1 1 calc R
C27 C 0.7884(6) 0.3734(10) 0.9763(2) 0.0597(19) Uani 1 1 d .
C28 C 0.7260(6) 0.3250(9) 1.0160(2) 0.0573(18) Uani 1 1 d .
H28 H 0.6379 0.2954 1.0077 0.069 Uiso 1 1 calc R
C29 C 0.7684(6) 0.2304(9) 0.9461(2) 0.067(2) Uani 1 1 d .
H29A H 0.8194 0.1364 0.9552 0.081 Uiso 1 1 calc R
H29B H 0.6793 0.1971 0.9453 0.081 Uiso 1 1 calc R
C30 C 0.8049(7) 0.2771(10) 0.9035(2) 0.072(2) Uani 1 1 d .
H30A H 0.8968 0.2921 0.9036 0.087 Uiso 1 1 calc R
H30B H 0.7830 0.1855 0.8858 0.087 Uiso 1 1 calc R
C31 C 0.7405(7) 0.4330(12) 0.8868(2) 0.074(2) Uani 1 1 d .
C32 C 0.7562(7) 0.5717(10) 0.9173(2) 0.075(2) Uani 1 1 d .
H32A H 0.8454 0.6044 0.9196 0.090 Uiso 1 1 calc R
H32B H 0.7068 0.6667 0.9079 0.090 Uiso 1 1 calc R
C33 C 0.6001(7) 0.4035(12) 0.8743(2) 0.090(3) Uani 1 1 d .
H33A H 0.5935 0.3114 0.8562 0.135 Uiso 1 1 calc GR
H33B H 0.5657 0.5006 0.8612 0.135 Uiso 1 1 calc GR
H33C H 0.5530 0.3802 0.8975 0.135 Uiso 1 1 calc GR
C34 C 0.5286(7) 0.4711(14) 1.0932(2) 0.110(4) Uani 1 1 d .
H34A H 0.4829 0.4208 1.1130 0.133 Uiso 1 1 calc R
H34B H 0.5014 0.5720 1.0825 0.133 Uiso 1 1 calc R
C35 C 0.8400(7) 0.5326(10) 1.0670(2) 0.079(2) Uani 1 1 d .
H35A H 0.8932 0.4409 1.0753 0.119 Uiso 1 1 calc GR
H35B H 0.8225 0.5992 1.0899 0.119 Uiso 1 1 calc GR
H35C H 0.8833 0.5983 1.0480 0.119 Uiso 1 1 calc GR
C36 C 0.9329(6) 0.4080(10) 0.9818(2) 0.077(2) Uani 1 1 d .
H36A H 0.9720 0.3248 0.9988 0.116 Uiso 1 1 calc GR
H36B H 0.9459 0.5148 0.9938 0.116 Uiso 1 1 calc GR
H36C H 0.9707 0.4058 0.9563 0.116 Uiso 1 1 calc GR
O3 O 0.7901(5) 0.2495(8) 0.78983(16) 0.0773(16) Uani 1 1 d .
H3 H 0.7808 0.3162 0.8079 0.116 Uiso 1 1 calc GR
O4 O 0.7973(5) 0.4787(8) 0.51688(15) 0.0786(16) Uani 1 1 d .
H4 H 0.8744 0.4924 0.5210 0.118 Uiso 1 1 calc GR
C1 C 0.7830(6) 0.1693(9) 0.7027(2) 0.063(2) Uani 1 1 d .
H1A H 0.7929 0.0842 0.6827 0.076 Uiso 1 1 calc R
H1B H 0.8667 0.1931 0.7150 0.076 Uiso 1 1 calc R
C2 C 0.6956(7) 0.1063(10) 0.7344(2) 0.077(2) Uani 1 1 d .
H2A H 0.6141 0.0743 0.7218 0.093 Uiso 1 1 calc R
H2B H 0.7335 0.0091 0.7471 0.093 Uiso 1 1 calc R
C3 C 0.6739(7) 0.2372(11) 0.7658(2) 0.074(2) Uani 1 1 d .
H3A H 0.6056 0.1997 0.7827 0.089 Uiso 1 1 calc R
C4 C 0.6349(6) 0.4001(12) 0.7469(2) 0.074(2) Uani 1 1 d .
C5 C 0.7152(6) 0.4706(10) 0.7136(2) 0.0610(19) Uani 1 1 d .
C6 C 0.6456(8) 0.6141(11) 0.6924(2) 0.086(3) Uani 1 1 d .
H6A H 0.5581 0.5812 0.6857 0.103 Uiso 1 1 calc R
H6B H 0.6431 0.7073 0.7106 0.103 Uiso 1 1 calc R
C7 C 0.7081(7) 0.6685(10) 0.6545(2) 0.078(2) Uani 1 1 d .
H7A H 0.7940 0.7083 0.6611 0.094 Uiso 1 1 calc R
H7B H 0.6595 0.7585 0.6421 0.094 Uiso 1 1 calc R
C8 C 0.7140(7) 0.5235(9) 0.6251(2) 0.0616(19) Uani 1 1 d .
H8 H 0.6255 0.4852 0.6210 0.074 Uiso 1 1 calc R
C9 C 0.7886(6) 0.3743(9) 0.6430(2) 0.0529(17) Uani 1 1 d .
C10 C 0.7287(5) 0.3259(8) 0.6826(2) 0.0527(17) Uani 1 1 d .
H10 H 0.6403 0.2966 0.6747 0.063 Uiso 1 1 calc R
C11 C 0.7711(6) 0.2317(9) 0.6130(2) 0.0642(19) Uani 1 1 d .
H11A H 0.8241 0.1396 0.6222 0.077 Uiso 1 1 calc R
H11B H 0.6828 0.1955 0.6126 0.077 Uiso 1 1 calc R
C12 C 0.8048(7) 0.2750(9) 0.5707(2) 0.071(2) Uani 1 1 d .
H12A H 0.7812 0.1827 0.5534 0.086 Uiso 1 1 calc R
H12B H 0.8967 0.2885 0.5702 0.086 Uiso 1 1 calc R
C13 C 0.7409(7) 0.4313(11) 0.5536(2) 0.066(2) Uani 1 1 d .
C14 C 0.7555(7) 0.5744(9) 0.5839(2) 0.071(2) Uani 1 1 d .
H14A H 0.8442 0.6096 0.5859 0.085 Uiso 1 1 calc R
H14B H 0.7043 0.6676 0.5744 0.085 Uiso 1 1 calc R
C17 C 0.6009(7) 0.4023(11) 0.5413(2) 0.087(3) Uani 1 1 d .
H17A H 0.5932 0.3037 0.5254 0.131 Uiso 1 1 calc GR
H17B H 0.5688 0.4949 0.5260 0.131 Uiso 1 1 calc GR
H17C H 0.5525 0.3899 0.5647 0.131 Uiso 1 1 calc GR
C18 C 0.5296(7) 0.4697(12) 0.7602(2) 0.099(3) Uani 1 1 d .
H18A H 0.4850 0.4178 0.7800 0.119 Uiso 1 1 calc R
H18B H 0.5008 0.5701 0.7497 0.119 Uiso 1 1 calc R
C19 C 0.8427(6) 0.5323(9) 0.7336(2) 0.078(2) Uani 1 1 d .
H19A H 0.8885 0.5953 0.7146 0.117 Uiso 1 1 calc GR
H19B H 0.8934 0.4392 0.7424 0.117 Uiso 1 1 calc GR
H19C H 0.8253 0.6008 0.7561 0.117 Uiso 1 1 calc GR
C20 C 0.9330(5) 0.4100(9) 0.6490(2) 0.068(2) Uani 1 1 d .
H20A H 0.9700 0.3356 0.6687 0.102 Uiso 1 1 calc GR
H20B H 0.9454 0.5219 0.6579 0.102 Uiso 1 1 calc GR
H20C H 0.9736 0.3945 0.6242 0.102 Uiso 1 1 calc GR
O5 O 0.7874(5) 0.2513(7) 0.45645(16) 0.0745(16) Uani 1 1 d .
H5 H 0.7770 0.3167 0.4747 0.112 Uiso 1 1 calc GR
O6 O 0.7954(5) 0.4771(8) 0.18330(17) 0.0792(17) Uani 1 1 d .
H6 H 0.875(7) 0.494(12) 0.190(2) 0.11(3) Uiso 1 1 d .
C37 C 0.7806(6) 0.1712(9) 0.3693(2) 0.0638(19) Uani 1 1 d .
H37A H 0.8642 0.1960 0.3815 0.077 Uiso 1 1 calc R
H37B H 0.7909 0.0860 0.3493 0.077 Uiso 1 1 calc R
C38 C 0.6927(7) 0.1079(9) 0.4012(2) 0.069(2) Uani 1 1 d .
H38A H 0.6111 0.0758 0.3886 0.083 Uiso 1 1 calc R
H38B H 0.7306 0.0108 0.4139 0.083 Uiso 1 1 calc R
C39 C 0.6715(7) 0.2378(10) 0.4322(2) 0.070(2) Uani 1 1 d .
H39 H 0.6034 0.1999 0.4490 0.083 Uiso 1 1 calc R
C40 C 0.6316(6) 0.4003(10) 0.4137(2) 0.066(2) Uani 1 1 d .
C41 C 0.7120(6) 0.4673(10) 0.3802(2) 0.061(2) Uani 1 1 d .
C42 C 0.6447(7) 0.6155(10) 0.3594(2) 0.078(3) Uani 1 1 d .
H42A H 0.5558 0.5873 0.3534 0.093 Uiso 1 1 calc R
H42B H 0.6467 0.7087 0.3776 0.093 Uiso 1 1 calc R
C43 C 0.7056(7) 0.6673(9) 0.3207(2) 0.080(3) Uani 1 1 d .
H43A H 0.6562 0.7567 0.3084 0.096 Uiso 1 1 calc R
H43B H 0.7914 0.7079 0.3269 0.096 Uiso 1 1 calc R
C44 C 0.7111(6) 0.5240(9) 0.2918(2) 0.062(2) Uani 1 1 d .
H44 H 0.6226 0.4858 0.2878 0.075 Uiso 1 1 calc R
C45 C 0.7859(6) 0.3740(9) 0.3096(2) 0.0575(18) Uani 1 1 d .
C46 C 0.7248(6) 0.3267(8) 0.3492(2) 0.0525(17) Uani 1 1 d .
H46 H 0.6365 0.2967 0.3413 0.063 Uiso 1 1 calc R
C47 C 0.7658(6) 0.2314(9) 0.2797(2) 0.066(2) Uani 1 1 d .
H47A H 0.6767 0.1985 0.2790 0.079 Uiso 1 1 calc R
H47B H 0.8165 0.1374 0.2890 0.079 Uiso 1 1 calc R
C48 C 0.8027(7) 0.2753(10) 0.2368(2) 0.074(2) Uani 1 1 d .
H48A H 0.8945 0.2911 0.2367 0.089 Uiso 1 1 calc R
H48B H 0.7809 0.1829 0.2193 0.089 Uiso 1 1 calc R
C49 C 0.7362(7) 0.4315(11) 0.2200(2) 0.067(2) Uani 1 1 d .
C50 C 0.7530(7) 0.5705(10) 0.2503(2) 0.074(2) Uani 1 1 d .
H50A H 0.7039 0.6655 0.2408 0.089 Uiso 1 1 calc R
H50B H 0.8424 0.6026 0.2522 0.089 Uiso 1 1 calc R
C51 C 0.5973(6) 0.4024(12) 0.2076(2) 0.085(3) Uani 1 1 d .
H51A H 0.5907 0.3116 0.1892 0.128 Uiso 1 1 calc GR
H51B H 0.5623 0.5002 0.1951 0.128 Uiso 1 1 calc GR
H51C H 0.5505 0.3769 0.2308 0.128 Uiso 1 1 calc GR
C52 C 0.5293(7) 0.4718(12) 0.4274(2) 0.101(3) Uani 1 1 d .
H52A H 0.4853 0.4216 0.4476 0.121 Uiso 1 1 calc R
H52B H 0.5011 0.5725 0.4168 0.121 Uiso 1 1 calc R
C53 C 0.8391(6) 0.5313(9) 0.4001(2) 0.072(2) Uani 1 1 d .
H53A H 0.8816 0.6007 0.3816 0.107 Uiso 1 1 calc GR
H53B H 0.8930 0.4391 0.4074 0.107 Uiso 1 1 calc GR
H53C H 0.8214 0.5937 0.4236 0.107 Uiso 1 1 calc GR
C54 C 0.9306(5) 0.4092(10) 0.3149(2) 0.072(2) Uani 1 1 d .
H54A H 0.9726 0.3164 0.3276 0.107 Uiso 1 1 calc GR
H54B H 0.9441 0.5061 0.3311 0.107 Uiso 1 1 calc GR
H54C H 0.9650 0.4272 0.2892 0.107 Uiso 1 1 calc GR
O7 O 0.0574(6) 0.4908(9) 0.8601(2) 0.111(2) Uani 1 1 d .
H7 H 0.1060 0.5672 0.8662 0.166 Uiso 1 1 calc GR
C55 C 0.1198(9) 0.3775(15) 0.8375(3) 0.122(4) Uani 1 1 d .
H55A H 0.2102 0.3848 0.8435 0.183 Uiso 1 1 calc GR
H55B H 0.1022 0.4004 0.8097 0.183 Uiso 1 1 calc GR
H55C H 0.0906 0.2682 0.8435 0.183 Uiso 1 1 calc GR
O8 O 0.0548(6) 0.4921(10) 0.1932(3) 0.115(2) Uani 1 1 d .
H8A H 0.0969 0.5774 0.1953 0.172 Uiso 1 1 calc GR
C56 C 0.1201(9) 0.3774(13) 0.1715(3) 0.120(4) Uani 1 1 d .
H56A H 0.0933 0.3858 0.1438 0.181 Uiso 1 1 calc GR
H56B H 0.1022 0.2682 0.1810 0.181 Uiso 1 1 calc GR
H56C H 0.2103 0.3984 0.1746 0.181 Uiso 1 1 calc GR
O9 O 0.0569(6) 0.4933(9) 0.5265(2) 0.106(2) Uani 1 1 d .
H9 H 0.112(7) 0.581(11) 0.533(2) 0.10(3) Uiso 1 1 d .
C57 C 0.1212(9) 0.3764(13) 0.5039(3) 0.121(4) Uani 1 1 d .
H57A H 0.2084 0.3678 0.5139 0.182 Uiso 1 1 calc GR
H57B H 0.1190 0.4105 0.4764 0.182 Uiso 1 1 calc GR
H57C H 0.0801 0.2707 0.5059 0.182 Uiso 1 1 calc GR

loop_
_atom_site_aniso_label
_atom_site_aniso_U_11
_atom_site_aniso_U_22
_atom_site_aniso_U_33
_atom_site_aniso_U_23
_atom_site_aniso_U_13
_atom_site_aniso_U_12
O1 0.081(3) 0.083(5) 0.065(4) -0.004(3) -0.014(3) 0.023(3)
O2 0.094(4) 0.096(5) 0.057(3) 0.000(3) 0.003(3) -0.027(3)
C0AA 0.072(4) 0.067(6) 0.062(5) -0.011(4) -0.005(3) 0.007(4)
C1AA 0.088(5) 0.075(7) 0.071(6) -0.004(5) 0.002(4) -0.009(4)
C21 0.079(5) 0.088(7) 0.058(5) -0.001(4) -0.004(4) 0.007(4)
C22 0.068(4) 0.095(7) 0.055(5) -0.005(4) -0.010(3) 0.023(4)
C23 0.069(4) 0.063(6) 0.064(5) -0.008(4) -0.020(4) 0.013(4)
C24 0.111(7) 0.073(6) 0.061(5) -0.009(5) -0.009(4) 0.029(5)
C25 0.130(7) 0.059(6) 0.067(6) -0.006(5) -0.017(5) 0.013(5)
C26 0.082(5) 0.056(5) 0.057(5) 0.000(4) -0.012(4) 0.003(4)
C27 0.054(4) 0.063(5) 0.062(5) -0.007(4) -0.002(3) 0.000(3)
C28 0.051(4) 0.061(5) 0.059(5) -0.008(4) -0.004(3) -0.001(3)
C29 0.076(5) 0.056(6) 0.070(6) -0.008(4) 0.001(4) -0.012(3)
C30 0.085(5) 0.071(6) 0.062(5) -0.007(4) 0.010(4) -0.010(4)
C31 0.077(5) 0.083(7) 0.063(5) -0.001(5) 0.005(4) -0.010(4)
C32 0.092(6) 0.069(6) 0.064(5) -0.003(4) -0.006(4) -0.008(4)
C33 0.090(6) 0.116(8) 0.063(5) -0.018(5) 0.000(4) -0.016(5)
C34 0.096(6) 0.163(10) 0.072(6) 0.016(6) 0.005(5) 0.061(6)
C35 0.088(5) 0.075(7) 0.072(6) -0.005(5) -0.018(4) -0.005(4)
C36 0.066(4) 0.083(7) 0.081(6) 0.008(5) -0.006(4) -0.010(4)
O3 0.087(4) 0.084(5) 0.059(4) -0.005(3) -0.014(3) -0.002(3)
O4 0.093(4) 0.076(4) 0.067(4) -0.005(3) 0.006(3) -0.012(3)
C1 0.068(4) 0.058(5) 0.063(5) -0.005(4) -0.004(3) -0.010(3)
C2 0.084(5) 0.080(7) 0.067(6) -0.006(5) -0.005(4) -0.018(4)
C3 0.063(5) 0.094(7) 0.065(5) -0.001(5) -0.003(4) -0.008(4)
C4 0.053(4) 0.103(7) 0.064(5) -0.012(5) -0.013(3) 0.000(4)
C5 0.064(4) 0.064(6) 0.055(4) -0.012(4) -0.007(3) -0.002(3)
C6 0.113(7) 0.082(7) 0.062(6) -0.015(5) -0.011(5) 0.024(5)
C7 0.114(6) 0.048(6) 0.071(6) -0.003(4) -0.014(5) 0.015(4)
C8 0.072(4) 0.050(5) 0.062(5) -0.008(4) -0.005(4) -0.002(3)
C9 0.052(3) 0.043(4) 0.063(5) -0.008(3) -0.003(3) -0.008(3)
C10 0.045(3) 0.059(5) 0.053(4) -0.004(3) -0.008(3) -0.007(3)
C11 0.077(5) 0.054(5) 0.062(5) -0.010(4) 0.006(4) -0.004(3)
C12 0.088(5) 0.052(5) 0.074(6) -0.008(4) 0.004(4) -0.001(4)
C13 0.074(4) 0.070(6) 0.054(5) -0.003(4) -0.001(3) -0.003(4)
C14 0.103(6) 0.044(5) 0.065(5) -0.003(4) -0.003(4) -0.004(4)
C17 0.086(5) 0.107(8) 0.067(6) -0.015(5) -0.006(4) -0.012(5)
C18 0.082(5) 0.138(10) 0.077(6) -0.009(6) -0.004(4) 0.031(6)
C19 0.090(5) 0.077(6) 0.064(5) -0.016(4) -0.018(4) -0.023(4)
C20 0.055(4) 0.069(5) 0.080(5) -0.004(4) 0.001(3) -0.015(3)
O5 0.082(3) 0.075(5) 0.065(4) -0.003(3) -0.014(3) 0.019(3)
O6 0.088(4) 0.090(5) 0.060(4) 0.005(3) 0.001(3) 0.005(3)
C37 0.068(4) 0.054(5) 0.069(5) -0.002(4) -0.003(3) 0.011(3)
C38 0.093(5) 0.046(5) 0.068(5) 0.000(4) -0.002(4) -0.005(3)
C39 0.069(5) 0.080(6) 0.059(5) -0.002(4) 0.003(4) 0.003(4)
C40 0.062(4) 0.078(6) 0.056(5) -0.010(4) -0.005(3) 0.018(4)
C41 0.064(4) 0.058(5) 0.060(5) -0.010(4) -0.008(3) 0.019(3)
C42 0.101(6) 0.064(6) 0.066(6) -0.015(4) -0.015(4) 0.047(4)
C43 0.116(6) 0.054(6) 0.068(6) -0.008(4) -0.012(4) 0.036(4)
C44 0.066(4) 0.063(5) 0.057(5) -0.008(4) -0.006(3) 0.019(3)
C45 0.060(4) 0.049(5) 0.063(5) -0.008(3) -0.006(3) 0.010(3)
C46 0.049(3) 0.050(5) 0.058(4) -0.009(3) -0.006(3) 0.006(3)
C47 0.078(5) 0.063(6) 0.057(5) -0.010(4) 0.005(3) 0.013(4)
C48 0.089(5) 0.073(6) 0.061(5) -0.012(4) 0.009(4) 0.010(4)
C49 0.076(5) 0.073(6) 0.052(5) -0.011(4) 0.005(3) 0.010(4)
C50 0.085(5) 0.074(7) 0.062(5) 0.003(4) -0.007(4) 0.016(4)
C51 0.079(5) 0.108(8) 0.068(5) -0.004(5) -0.003(4) 0.007(5)
C52 0.090(6) 0.140(10) 0.072(6) -0.003(6) 0.007(4) 0.052(6)
C53 0.083(5) 0.062(6) 0.068(5) -0.013(4) -0.011(4) 0.005(4)
C54 0.050(4) 0.086(6) 0.079(5) 0.004(5) -0.002(3) 0.007(3)
O7 0.091(4) 0.102(6) 0.140(6) -0.024(5) 0.006(4) -0.037(4)
C55 0.141(9) 0.100(10) 0.125(10) -0.020(7) 0.020(7) -0.019(7)
O8 0.096(5) 0.091(6) 0.158(7) -0.024(5) 0.015(4) -0.004(4)
C56 0.137(9) 0.085(9) 0.140(10) -0.008(8) 0.010(7) 0.012(6)
O9 0.085(4) 0.075(5) 0.159(7) -0.028(4) 0.004(4) -0.021(3)
C57 0.147(9) 0.082(9) 0.136(10) -0.030(7) 0.016(7) -0.009(7)

loop_
_atom_type_symbol
_atom_type_description
_atom_type_scat_dispersion_real
_atom_type_scat_dispersion_imag
_atom_type_scat_source
C C 0.0181 0.0091 'International Tables Vol C Tables 4.2.6.8 and 6.1.1.4'
H H 0.0000 0.0000 'International Tables Vol C Tables 4.2.6.8 and 6.1.1.4'
O O 0.0492 0.0322 'International Tables Vol C Tables 4.2.6.8 and 6.1.1.4'

loop_
_geom_angle_atom_site_label_1
_geom_angle_atom_site_label_2
_geom_angle_atom_site_label_3
_geom_angle
C21 O1 H1 108(4)
C31 O2 H2 109.5
H0AA C0AA H0AB 108.0
C1AA C0AA H0AA 109.3
C1AA C0AA H0AB 109.3
C28 C0AA H0AA 109.3
C28 C0AA H0AB 109.3
C28 C0AA C1AA 111.5(6)
C0AA C1AA H1AA 109.3
C0AA C1AA H1AB 109.3
H1AA C1AA H1AB 108.0
C21 C1AA C0AA 111.6(7)
C21 C1AA H1AA 109.3
C21 C1AA H1AB 109.3
O1 C21 C1AA 106.9(7)
O1 C21 H21 108.5
O1 C21 C22 112.2(7)
C1AA C21 H21 108.5
C1AA C21 C22 112.1(7)
C22 C21 H21 108.5
C21 C22 C23 116.5(7)
C34 C22 C21 118.1(9)
C34 C22 C23 125.4(9)
C22 C23 C24 110.7(6)
C22 C23 C28 108.0(7)
C22 C23 C35 108.1(6)
C24 C23 C28 107.9(6)
C24 C23 C35 107.2(7)
C35 C23 C28 115.0(6)
C23 C24 H24A 109.0
C23 C24 H24B 109.0
H24A C24 H24B 107.8
C25 C24 C23 112.9(7)
C25 C24 H24A 109.0
C25 C24 H24B 109.0
C24 C25 H25A 109.7
C24 C25 H25B 109.7
H25A C25 H25B 108.2
C26 C25 C24 109.9(7)
C26 C25 H25A 109.7
C26 C25 H25B 109.7
C25 C26 H26 106.0
C25 C26 C27 112.2(6)
C27 C26 H26 106.0
C32 C26 C25 113.1(7)
C32 C26 H26 106.0
C32 C26 C27 112.9(7)
C26 C27 C28 107.5(6)
C26 C27 C29 106.1(6)
C29 C27 C28 108.8(6)
C36 C27 C26 112.7(7)
C36 C27 C28 113.1(6)
C36 C27 C29 108.5(6)
C0AA C28 C23 110.8(6)
C0AA C28 C27 114.7(6)
C0AA C28 H28 104.4
C23 C28 H28 104.4
C27 C28 C23 116.6(6)
C27 C28 H28 104.4
C27 C29 H29A 109.0
C27 C29 H29B 109.0
H29A C29 H29B 107.8
C30 C29 C27 113.1(6)
C30 C29 H29A 109.0
C30 C29 H29B 109.0
C29 C30 H30A 108.6
C29 C30 H30B 108.6
H30A C30 H30B 107.6
C31 C30 C29 114.7(7)
C31 C30 H30A 108.6
C31 C30 H30B 108.6
O2 C31 C30 108.3(7)
O2 C31 C32 111.0(7)
O2 C31 C33 104.3(6)
C30 C31 C33 112.0(8)
C32 C31 C30 109.3(7)
C32 C31 C33 111.8(7)
C26 C32 C31 112.8(7)
C26 C32 H32A 109.0
C26 C32 H32B 109.0
C31 C32 H32A 109.0
C31 C32 H32B 109.0
H32A C32 H32B 107.8
C31 C33 H33A 109.5
C31 C33 H33B 109.5
C31 C33 H33C 109.5
H33A C33 H33B 109.5
H33A C33 H33C 109.5
H33B C33 H33C 109.5
C22 C34 H34A 120.0
C22 C34 H34B 120.0
H34A C34 H34B 120.0
C23 C35 H35A 109.5
C23 C35 H35B 109.5
C23 C35 H35C 109.5
H35A C35 H35B 109.5
H35A C35 H35C 109.5
H35B C35 H35C 109.5
C27 C36 H36A 109.5
C27 C36 H36B 109.5
C27 C36 H36C 109.5
H36A C36 H36B 109.5
H36A C36 H36C 109.5
H36B C36 H36C 109.5
C3 O3 H3 109.5
C13 O4 H4 109.5
H1A C1 H1B 108.0
C2 C1 H1A 109.4
C2 C1 H1B 109.4
C2 C1 C10 111.2(6)
C10 C1 H1A 109.4
C10 C1 H1B 109.4
C1 C2 H2A 109.3
C1 C2 H2B 109.3
H2A C2 H2B 108.0
C3 C2 C1 111.4(6)
C3 C2 H2A 109.3
C3 C2 H2B 109.3
O3 C3 C2 106.7(6)
O3 C3 H3A 108.8
O3 C3 C4 112.4(7)
C2 C3 H3A 108.8
C4 C3 C2 111.2(7)
C4 C3 H3A 108.8
C3 C4 C5 118.8(7)
C18 C4 C3 116.0(8)
C18 C4 C5 125.2(9)
C4 C5 C10 105.8(7)
C4 C5 C19 107.3(6)
C6 C5 C4 110.7(7)
C6 C5 C10 108.2(6)
C6 C5 C19 109.8(7)
C19 C5 C10 115.0(6)
C5 C6 H6A 108.9
C5 C6 H6B 108.9
H6A C6 H6B 107.8
C7 C6 C5 113.2(7)
C7 C6 H6A 108.9
C7 C6 H6B 108.9
C6 C7 H7A 109.6
C6 C7 H7B 109.6
C6 C7 C8 110.3(7)
H7A C7 H7B 108.1
C8 C7 H7A 109.6
C8 C7 H7B 109.6
C7 C8 H8 105.4
C7 C8 C9 112.6(6)
C9 C8 H8 105.4
C14 C8 C7 113.4(6)
C14 C8 H8 105.4
C14 C8 C9 113.7(6)
C8 C9 C10 108.2(6)
C8 C9 C20 112.3(6)
C11 C9 C8 106.9(6)
C11 C9 C10 109.4(6)
C11 C9 C20 108.1(6)
C20 C9 C10 111.7(5)
C1 C10 C5 111.5(6)
C1 C10 C9 115.5(6)
C1 C10 H10 104.2
C5 C10 H10 104.2
C9 C10 C5 115.6(6)
C9 C10 H10 104.2
C9 C11 H11A 108.7
C9 C11 H11B 108.7
H11A C11 H11B 107.6
C12 C11 C9 114.4(6)
C12 C11 H11A 108.7
C12 C11 H11B 108.7
C11 C12 H12A 108.5
C11 C12 H12B 108.5
C11 C12 C13 115.1(7)
H12A C12 H12B 107.5
C13 C12 H12A 108.5
C13 C12 H12B 108.5
O4 C13 C12 110.5(7)
O4 C13 C14 109.3(7)
O4 C13 C17 103.7(6)
C12 C13 C14 110.2(6)
C17 C13 C12 111.9(7)
C17 C13 C14 111.0(7)
C8 C14 C13 111.7(6)
C8 C14 H14A 109.3
C8 C14 H14B 109.3
C13 C14 H14A 109.3
C13 C14 H14B 109.3
H14A C14 H14B 107.9
C13 C17 H17A 109.5
C13 C17 H17B 109.5
C13 C17 H17C 109.5
H17A C17 H17B 109.5
H17A C17 H17C 109.5
H17B C17 H17C 109.5
C4 C18 H18A 120.0
C4 C18 H18B 120.0
H18A C18 H18B 120.0
C5 C19 H19A 109.5
C5 C19 H19B 109.5
C5 C19 H19C 109.5
H19A C19 H19B 109.5
H19A C19 H19C 109.5
H19B C19 H19C 109.5
C9 C20 H20A 109.5
C9 C20 H20B 109.5
C9 C20 H20C 109.5
H20A C20 H20B 109.5
H20A C20 H20C 109.5
H20B C20 H20C 109.5
C39 O5 H5 109.5
C49 O6 H6 105(5)
H37A C37 H37B 108.1
C38 C37 H37A 109.5
C38 C37 H37B 109.5
C46 C37 H37A 109.5
C46 C37 H37B 109.5
C46 C37 C38 110.6(6)
C37 C38 H38A 109.4
C37 C38 H38B 109.4
H38A C38 H38B 108.0
C39 C38 C37 111.3(6)
C39 C38 H38A 109.4
C39 C38 H38B 109.4
O5 C39 C38 107.3(6)
O5 C39 H39 108.4
O5 C39 C40 112.3(7)
C38 C39 H39 108.4
C38 C39 C40 112.0(6)
C40 C39 H39 108.4
C39 C40 C41 117.3(6)
C52 C40 C39 117.0(8)
C52 C40 C41 125.6(8)
C40 C41 C42 110.6(6)
C40 C41 C46 107.4(7)
C40 C41 C53 107.0(6)
C42 C41 C46 108.7(6)
C42 C41 C53 107.4(7)
C53 C41 C46 115.7(5)
C41 C42 H42A 108.9
C41 C42 H42B 108.9
H42A C42 H42B 107.7
C43 C42 C41 113.4(6)
C43 C42 H42A 108.9
C43 C42 H42B 108.9
C42 C43 H43A 109.4
C42 C43 H43B 109.4
H43A C43 H43B 108.0
C44 C43 C42 111.3(7)
C44 C43 H43A 109.4
C44 C43 H43B 109.4
C43 C44 H44 105.3
C43 C44 C45 112.8(6)
C43 C44 C50 114.7(7)
C45 C44 H44 105.3
C50 C44 H44 105.3
C50 C44 C45 112.5(6)
C44 C45 C46 107.6(6)
C47 C45 C44 106.6(6)
C47 C45 C46 108.9(6)
C47 C45 C54 108.5(6)
C54 C45 C44 112.0(6)
C54 C45 C46 113.0(5)
C37 C46 C41 110.7(6)
C37 C46 C45 114.5(6)
C37 C46 H46 104.6
C41 C46 C45 116.4(6)
C41 C46 H46 104.6
C45 C46 H46 104.6
C45 C47 H47A 108.8
C45 C47 H47B 108.8
C45 C47 C48 113.7(7)
H47A C47 H47B 107.7
C48 C47 H47A 108.8
C48 C47 H47B 108.8
C47 C48 H48A 108.8
C47 C48 H48B 108.8
H48A C48 H48B 107.7
C49 C48 C47 113.6(6)
C49 C48 H48A 108.8
C49 C48 H48B 108.8
O6 C49 C48 108.4(6)
O6 C49 C50 109.7(7)
O6 C49 C51 104.6(6)
C50 C49 C48 109.1(6)
C51 C49 C48 112.7(8)
C51 C49 C50 112.2(6)
C44 C50 H50A 108.9
C44 C50 H50B 108.9
C49 C50 C44 113.4(7)
C49 C50 H50A 108.9
C49 C50 H50B 108.9
H50A C50 H50B 107.7
C49 C51 H51A 109.5
C49 C51 H51B 109.5
C49 C51 H51C 109.5
H51A C51 H51B 109.5
H51A C51 H51C 109.5
H51B C51 H51C 109.5
C40 C52 H52A 120.0
C40 C52 H52B 120.0
H52A C52 H52B 120.0
C41 C53 H53A 109.5
C41 C53 H53B 109.5
C41 C53 H53C 109.5
H53A C53 H53B 109.5
H53A C53 H53C 109.5
H53B C53 H53C 109.5
C45 C54 H54A 109.5
C45 C54 H54B 109.5
C45 C54 H54C 109.5
H54A C54 H54B 109.5
H54A C54 H54C 109.5
H54B C54 H54C 109.5
C55 O7 H7 109.5
O7 C55 H55A 109.5
O7 C55 H55B 109.5
O7 C55 H55C 109.5
H55A C55 H55B 109.5
H55A C55 H55C 109.5
H55B C55 H55C 109.5
C56 O8 H8A 109.5
O8 C56 H56A 109.5
O8 C56 H56B 109.5
O8 C56 H56C 109.5
H56A C56 H56B 109.5
H56A C56 H56C 109.5
H56B C56 H56C 109.5
C57 O9 H9 109(5)
O9 C57 H57A 109.5
O9 C57 H57B 109.5
O9 C57 H57C 109.5
H57A C57 H57B 109.5
H57A C57 H57C 109.5
H57B C57 H57C 109.5

loop_
_geom_bond_atom_site_label_1
_geom_bond_atom_site_label_2
_geom_bond_distance
O1 H1 0.95(7)
O1 C21 1.430(8)
O2 H2 0.8200
O2 C31 1.442(9)
C0AA H0AA 0.9700
C0AA H0AB 0.9700
C0AA C1AA 1.525(9)
C0AA C28 1.514(9)
C1AA H1AA 0.9700
C1AA H1AB 0.9700
C1AA C21 1.507(10)
C21 H21 0.9800
C21 C22 1.523(11)
C22 C23 1.524(11)
C22 C34 1.298(10)
C23 C24 1.559(9)
C23 C28 1.568(9)
C23 C35 1.565(8)
C24 H24A 0.9700
C24 H24B 0.9700
C24 C25 1.541(10)
C25 H25A 0.9700
C25 H25B 0.9700
C25 C26 1.535(10)
C26 H26 0.9800
C26 C27 1.545(9)
C26 C32 1.522(9)
C27 C28 1.559(9)
C27 C29 1.545(9)
C27 C36 1.540(8)
C28 H28 0.9800
C29 H29A 0.9700
C29 H29B 0.9700
C29 C30 1.541(9)
C30 H30A 0.9700
C30 H30B 0.9700
C30 C31 1.523(11)
C31 C32 1.522(10)
C31 C33 1.527(9)
C32 H32A 0.9700
C32 H32B 0.9700
C33 H33A 0.9600
C33 H33B 0.9600
C33 H33C 0.9600
C34 H34A 0.9300
C34 H34B 0.9300
C35 H35A 0.9600
C35 H35B 0.9600
C35 H35C 0.9600
C36 H36A 0.9600
C36 H36B 0.9600
C36 H36C 0.9600
O3 H3 0.8200
O3 C3 1.430(7)
O4 H4 0.8200
O4 C13 1.443(8)
C1 H1A 0.9700
C1 H1B 0.9700
C1 C2 1.521(9)
C1 C10 1.531(9)
C2 H2A 0.9700
C2 H2B 0.9700
C2 C3 1.518(10)
C3 H3A 0.9800
C3 C4 1.510(11)
C4 C5 1.537(10)
C4 C18 1.333(10)
C5 C6 1.527(10)
C5 C10 1.575(9)
C5 C19 1.546(8)
C6 H6A 0.9700
C6 H6B 0.9700
C6 C7 1.522(10)
C7 H7A 0.9700
C7 H7B 0.9700
C7 C8 1.534(9)
C8 H8 0.9800
C8 C9 1.542(9)
C8 C14 1.524(9)
C9 C10 1.546(9)
C9 C11 1.535(9)
C9 C20 1.544(7)
C10 H10 0.9800
C11 H11A 0.9700
C11 H11B 0.9700
C11 C12 1.516(9)
C12 H12A 0.9700
C12 H12B 0.9700
C12 C13 1.529(10)
C13 C14 1.542(9)
C13 C17 1.522(9)
C14 H14A 0.9700
C14 H14B 0.9700
C17 H17A 0.9600
C17 H17B 0.9600
C17 H17C 0.9600
C18 H18A 0.9300
C18 H18B 0.9300
C19 H19A 0.9600
C19 H19B 0.9600
C19 H19C 0.9600
C20 H20A 0.9600
C20 H20B 0.9600
C20 H20C 0.9600
O5 H5 0.8200
O5 C39 1.433(7)
O6 H6 0.87(8)
O6 C49 1.451(9)
C37 H37A 0.9700
C37 H37B 0.9700
C37 C38 1.532(9)
C37 C46 1.528(8)
C38 H38A 0.9700
C38 H38B 0.9700
C38 C39 1.502(9)
C39 H39 0.9800
C39 C40 1.503(11)
C40 C41 1.534(10)
C40 C52 1.319(9)
C41 C42 1.540(9)
C41 C46 1.549(9)
C41 C53 1.549(8)
C42 H42A 0.9700
C42 H42B 0.9700
C42 C43 1.529(9)
C43 H43A 0.9700
C43 H43B 0.9700
C43 C44 1.515(9)
C44 H44 0.9800
C44 C45 1.547(9)
C44 C50 1.526(9)
C45 C46 1.550(9)
C45 C47 1.535(9)
C45 C54 1.543(8)
C46 H46 0.9800
C47 H47A 0.9700
C47 H47B 0.9700
C47 C48 1.548(9)
C48 H48A 0.9700
C48 H48B 0.9700
C48 C49 1.536(10)
C49 C50 1.518(10)
C49 C51 1.512(9)
C50 H50A 0.9700
C50 H50B 0.9700
C51 H51A 0.9600
C51 H51B 0.9600
C51 H51C 0.9600
C52 H52A 0.9300
C52 H52B 0.9300
C53 H53A 0.9600
C53 H53B 0.9600
C53 H53C 0.9600
C54 H54A 0.9600
C54 H54B 0.9600
C54 H54C 0.9600
O7 H7 0.8200
O7 C55 1.373(11)
C55 H55A 0.9600
C55 H55B 0.9600
C55 H55C 0.9600
O8 H8A 0.8200
O8 C56 1.380(10)
C56 H56A 0.9600
C56 H56B 0.9600
C56 H56C 0.9600
O9 H9 0.93(8)
O9 C57 1.403(10)
C57 H57A 0.9600
C57 H57B 0.9600
C57 H57C 0.9600

loop_
_geom_torsion_atom_site_label_1
_geom_torsion_atom_site_label_2
_geom_torsion_atom_site_label_3
_geom_torsion_atom_site_label_4
_geom_torsion
O1 C21 C22 C23 71.0(9)
O1 C21 C22 C34 -110.9(9)
O2 C31 C32 C26 -171.6(6)
C0AA C1AA C21 O1 -73.5(8)
C0AA C1AA C21 C22 49.9(9)
C1AA C0AA C28 C23 60.1(8)
C1AA C0AA C28 C27 -165.2(6)
C1AA C21 C22 C23 -49.3(9)
C1AA C21 C22 C34 128.8(9)
C21 C22 C23 C24 168.6(7)
C21 C22 C23 C28 50.6(8)
C21 C22 C23 C35 -74.3(9)
C22 C23 C24 C25 -170.2(7)
C22 C23 C28 C0AA -55.1(7)
C22 C23 C28 C27 171.2(5)
C23 C24 C25 C26 58.4(9)
C24 C23 C28 C0AA -174.8(6)
C24 C23 C28 C27 51.5(8)
C24 C25 C26 C27 -60.6(9)
C24 C25 C26 C32 170.3(6)
C25 C26 C27 C28 56.4(8)
C25 C26 C27 C29 172.7(6)
C25 C26 C27 C36 -68.8(9)
C25 C26 C32 C31 -171.4(7)
C26 C27 C28 C0AA 174.5(6)
C26 C27 C28 C23 -53.6(7)
C26 C27 C29 C30 54.3(8)
C27 C26 C32 C31 59.8(9)
C27 C29 C30 C31 -53.5(9)
C28 C0AA C1AA C21 -57.0(9)
C28 C23 C24 C25 -52.3(9)
C28 C27 C29 C30 169.7(6)
C29 C27 C28 C0AA 60.0(8)
C29 C27 C28 C23 -168.0(6)
C29 C30 C31 O2 170.6(6)
C29 C30 C31 C32 49.5(9)
C29 C30 C31 C33 -74.9(9)
C30 C31 C32 C26 -52.2(9)
C32 C26 C27 C28 -174.3(6)
C32 C26 C27 C29 -58.1(8)
C32 C26 C27 C36 60.4(9)
C33 C31 C32 C26 72.4(9)
C34 C22 C23 C24 -9.4(12)
C34 C22 C23 C28 -127.3(9)
C34 C22 C23 C35 107.7(10)
C35 C23 C24 C25 72.1(9)
C35 C23 C28 C0AA 65.7(9)
C35 C23 C28 C27 -68.0(8)
C36 C27 C28 C0AA -60.6(9)
C36 C27 C28 C23 71.4(8)
C36 C27 C29 C30 -66.9(8)
O3 C3 C4 C5 69.5(9)
O3 C3 C4 C18 -111.9(8)
O4 C13 C14 C8 -172.3(6)
C1 C2 C3 O3 -73.0(8)
C1 C2 C3 C4 49.9(8)
C2 C1 C10 C5 61.1(7)
C2 C1 C10 C9 -164.3(5)
C2 C3 C4 C5 -50.1(9)
C2 C3 C4 C18 128.5(8)
C3 C4 C5 C6 167.9(6)
C3 C4 C5 C10 50.9(8)
C3 C4 C5 C19 -72.3(9)
C4 C5 C6 C7 -169.4(7)
C4 C5 C10 C1 -54.4(7)
C4 C5 C10 C9 171.0(5)
C5 C6 C7 C8 58.5(9)
C6 C5 C10 C1 -173.0(6)
C6 C5 C10 C9 52.4(8)
C6 C7 C8 C9 -58.4(8)
C6 C7 C8 C14 170.7(6)
C7 C8 C9 C10 54.6(8)
C7 C8 C9 C11 172.4(6)
C7 C8 C9 C20 -69.2(8)
C7 C8 C14 C13 -171.5(6)
C8 C9 C10 C1 174.6(5)
C8 C9 C10 C5 -52.7(7)
C8 C9 C11 C12 52.8(8)
C9 C8 C14 C13 58.3(8)
C9 C11 C12 C13 -51.4(9)
C10 C1 C2 C3 -57.4(8)
C10 C5 C6 C7 -53.9(9)
C10 C9 C11 C12 169.8(5)
C11 C9 C10 C1 58.4(7)
C11 C9 C10 C5 -168.9(5)
C11 C12 C13 O4 169.0(6)
C11 C12 C13 C14 48.1(9)
C11 C12 C13 C17 -76.0(9)
C12 C13 C14 C8 -50.7(8)
C14 C8 C9 C10 -174.8(5)
C14 C8 C9 C11 -57.0(7)
C14 C8 C9 C20 61.5(8)
C17 C13 C14 C8 73.9(8)
C18 C4 C5 C6 -10.5(11)
C18 C4 C5 C10 -127.5(8)
C18 C4 C5 C19 109.3(8)
C19 C5 C6 C7 72.3(9)
C19 C5 C10 C1 63.8(8)
C19 C5 C10 C9 -70.8(8)
C20 C9 C10 C1 -61.3(8)
C20 C9 C10 C5 71.5(7)
C20 C9 C11 C12 -68.4(8)
O5 C39 C40 C41 71.3(9)
O5 C39 C40 C52 -109.7(8)
O6 C49 C50 C44 -171.5(5)
C37 C38 C39 O5 -73.2(8)
C37 C38 C39 C40 50.4(8)
C38 C37 C46 C41 61.3(8)
C38 C37 C46 C45 -164.6(6)
C38 C39 C40 C41 -49.5(9)
C38 C39 C40 C52 129.6(8)
C39 C40 C41 C42 169.4(6)
C39 C40 C41 C46 50.9(8)
C39 C40 C41 C53 -73.9(8)
C40 C41 C42 C43 -168.7(7)
C40 C41 C46 C37 -55.5(7)
C40 C41 C46 C45 171.5(5)
C41 C42 C43 C44 55.8(9)
C42 C41 C46 C37 -175.1(6)
C42 C41 C46 C45 51.8(8)
C42 C43 C44 C45 -57.8(8)
C42 C43 C44 C50 171.8(6)
C43 C44 C45 C46 54.8(8)
C43 C44 C45 C47 171.5(6)
C43 C44 C45 C54 -70.0(8)
C43 C44 C50 C49 -170.2(6)
C44 C45 C46 C37 175.4(6)
C44 C45 C46 C41 -53.3(7)
C44 C45 C47 C48 54.6(8)
C45 C44 C50 C49 59.2(8)
C45 C47 C48 C49 -53.9(9)
C46 C37 C38 C39 -57.8(8)
C46 C41 C42 C43 -51.1(9)
C46 C45 C47 C48 170.4(5)
C47 C45 C46 C37 60.1(7)
C47 C45 C46 C41 -168.6(5)
C47 C48 C49 O6 169.5(6)
C47 C48 C49 C50 50.0(9)
C47 C48 C49 C51 -75.3(9)
C48 C49 C50 C44 -53.0(8)
C50 C44 C45 C46 -173.7(6)
C50 C44 C45 C47 -57.0(8)
C50 C44 C45 C54 61.6(8)
C51 C49 C50 C44 72.6(8)
C52 C40 C41 C42 -9.6(11)
C52 C40 C41 C46 -128.0(8)
C52 C40 C41 C53 107.2(9)
C53 C41 C42 C43 74.8(8)
C53 C41 C46 C37 63.9(8)
C53 C41 C46 C45 -69.1(7)
C54 C45 C46 C37 -60.5(8)
C54 C45 C46 C41 70.9(8)
C54 C45 C47 C48 -66.3(8)
